data_7245823
loop_
_publ_author_name
'Hunter, L. R.'
'Sellars, J. D.'
'Probert, M. R.'

_publ_section_title
;
 A reversible pressure-induced bond rearrangement of flexible lanthanide
 2,5-bis(allyloxy)terephthalate coordination polymer networks
;
_journal_name_full CrystEngComm
_journal_paper_doi 10.1039/D2CE00499B
_journal_year 2022
_chemical_formula_moiety 'C24 H34 Dy N3 O11'
_chemical_formula_sum 'C24 H34 Dy N3 O11'
_chemical_formula_weight 703.04
_space_group_crystal_system triclinic
_space_group_IT_number 2
_space_group_name_Hall '-P 1'
_space_group_name_H-M_alt 'P -1'
_atom_sites_solution_hydrogens geom
_atom_sites_solution_primary dual
_audit_creation_date 2022-06-16
_audit_creation_method
;
Olex2 1.3
(compiled 2020.12.01 svn.r5f60950 for OlexSys, GUI svn.r6408)
;
_audit_update_record
;
2022-06-29 deposited with the CCDC.	2022-11-09 downloaded from the CCDC.
;
_cell_angle_alpha 81.692(3)
_cell_angle_beta 71.113(3)
_cell_angle_gamma 89.156(3)
_cell_formula_units_Z 2
_cell_length_a 10.3582(8)
_cell_length_b 10.4047(8)
_cell_length_c 13.7990(11)
_cell_measurement_reflns_used 9874
_cell_measurement_temperature 150.00
_cell_measurement_theta_max 72.720
_cell_measurement_theta_min 4.514
_cell_volume 1391.52(19)
_computing_cell_refinement 'SAINT V8.38A (?, 2016)'
_computing_data_reduction 'SAINT V8.38A (?, 2016)'
_computing_molecular_graphics 'Olex2 1.3 (Dolomanov et al., 2009)'
_computing_publication_material 'Olex2 1.3 (Dolomanov et al., 2009)'
_computing_structure_refinement 'XL  (Sheldrick, 2008)'
_computing_structure_solution 'SHELXT 2014/5 (Sheldrick, 2014)'
_diffrn_ambient_temperature 150.00
_diffrn_measured_fraction_theta_full 0.987
_diffrn_measured_fraction_theta_max 0.973
_diffrn_measurement_device_type 'Bruker D8 Venture'
_diffrn_measurement_method '\f and \w scans'
_diffrn_radiation_type CuK\a
_diffrn_radiation_wavelength 1.54178
_diffrn_reflns_av_R_equivalents 0.0598
_diffrn_reflns_av_unetI/netI 0.0509
_diffrn_reflns_Laue_measured_fraction_full 0.987
_diffrn_reflns_Laue_measured_fraction_max 0.973
_diffrn_reflns_limit_h_max 12
_diffrn_reflns_limit_h_min -12
_diffrn_reflns_limit_k_max 12
_diffrn_reflns_limit_k_min -12
_diffrn_reflns_limit_l_max 15
_diffrn_reflns_limit_l_min -16
_diffrn_reflns_number 20691
_diffrn_reflns_point_group_measured_fraction_full 0.987
_diffrn_reflns_point_group_measured_fraction_max 0.973
_diffrn_reflns_theta_full 67.679
_diffrn_reflns_theta_max 72.438
_diffrn_reflns_theta_min 4.297
_diffrn_source_current 1.0
_diffrn_source_power 0.05
_diffrn_source_voltage 50.0
_diffrn_standards_number 0
_exptl_absorpt_coefficient_mu 14.911
_exptl_absorpt_correction_T_max 0.7536
_exptl_absorpt_correction_T_min 0.4221
_exptl_absorpt_correction_type multi-scan
_exptl_absorpt_process_details
;
SADABS-2016/2 (Bruker,2016) was used for absorption correction.
wR2(int) was 0.1327 before and 0.0948 after correction.
The Ratio of minimum to maximum transmission is 0.5601.
The \l/2 correction factor is Not present.
;
_exptl_crystal_colour yellow
_exptl_crystal_colour_primary yellow
_exptl_crystal_density_diffrn 1.678
_exptl_crystal_description block
_exptl_crystal_F_000 706
_exptl_crystal_size_max 0.07
_exptl_crystal_size_mid 0.04
_exptl_crystal_size_min 0.02
_refine_diff_density_max 1.366
_refine_diff_density_min -1.247
_refine_diff_density_rms 0.113
_refine_ls_extinction_method none
_refine_ls_goodness_of_fit_ref 1.072
_refine_ls_hydrogen_treatment constr
_refine_ls_matrix_type full
_refine_ls_number_parameters 356
_refine_ls_number_reflns 5362
_refine_ls_number_restraints 0
_refine_ls_restrained_S_all 1.072
_refine_ls_R_factor_all 0.0415
_refine_ls_R_factor_gt 0.0402
_refine_ls_shift/su_max 0.000
_refine_ls_shift/su_mean 0.000
_refine_ls_structure_factor_coef Fsqd
_refine_ls_weighting_details 'w=1/[\s^2^(Fo^2^)+(0.0767P)^2^] where P=(Fo^2^+2Fc^2^)/3'
_refine_ls_weighting_scheme calc
_refine_ls_wR_factor_gt 0.1080
_refine_ls_wR_factor_ref 0.1091
_reflns_Friedel_coverage 0.000
_reflns_number_gt 5056
_reflns_number_total 5362
_reflns_threshold_expression 'I > 2\s(I)'
_cod_data_source_file d2ce00499b2.cif
_cod_data_source_block lrh_022_r40
_cod_database_code 7245823
_shelx_shelxl_version_number 2018/3
_shelx_space_group_comment
;
The symmetry employed for this shelxl refinement is uniquely defined
by the following loop, which should always be used as a source of
symmetry information in preference to the above space-group names.
They are only intended as comments.
;
_shelx_estimated_absorpt_t_max 0.755
_shelx_estimated_absorpt_t_min 0.422
_olex2_refinement_description
;
1. Fixed Uiso
 At 1.2 times of:
  All C(H) groups, All C(H,H) groups
 At 1.5 times of:
  All C(H,H,H) groups
2.a Secondary CH2 refined with riding coordinates:
 C5(H5A,H5B), C12(H12A,H12B), C16(H16A,H16B), C18(H18A,H18B), C21(H21A,H21B),
 C23(H23A,H23B)
2.b Aromatic/amide H refined with riding coordinates:
 C3(H3), C6(H6), C10(H10), C13(H13), C15(H15), C20(H20)
2.c X=CH2 refined with riding coordinates:
 C7(H7A,H7B), C14(H14A,H14B)
2.d Idealised Me refined as rotating group:
 C17(H17A,H17B,H17C), C19(H19A,H19B,H19C), C22(H22A,H22B,H22C), C24(H24A,H24B,
 H24C)
;
_olex2_submission_special_instructions 'No special instructions were received'

loop_
_space_group_symop_operation_xyz
'x, y, z'
'-x, -y, -z'

loop_
_atom_site_label
_atom_site_type_symbol
_atom_site_fract_x
_atom_site_fract_y
_atom_site_fract_z
_atom_site_U_iso_or_equiv
_atom_site_adp_type
_atom_site_occupancy
_atom_site_site_symmetry_order
_atom_site_calc_flag
_atom_site_refinement_flags_posn
_atom_site_refinement_flags_adp
_atom_site_refinement_flags_occupancy
_atom_site_disorder_assembly
_atom_site_disorder_group
Dy1 Dy 0.42246(2) 0.49348(2) 0.66730(2) 0.02608(10) Uani 1 1 d . . . . .
O1 O 0.6360(3) 0.4001(3) 0.6213(2) 0.0330(6) Uani 1 1 d . . . . .
O2 O 0.5705(3) 0.6601(2) 0.5630(2) 0.0314(5) Uani 1 1 d . . . . .
O3 O 0.3113(3) 0.6795(3) 0.7300(3) 0.0416(7) Uani 1 1 d . . . . .
O4 O 0.1858(3) 0.4197(3) 0.7730(2) 0.0421(7) Uani 1 1 d . . . . .
O5 O 0.3448(3) 0.3319(3) 0.8269(2) 0.0436(7) Uani 1 1 d . . . . .
O6 O 0.5280(3) 0.5506(3) 0.7865(2) 0.0352(6) Uani 1 1 d . . . . .
O7 O 0.1325(4) 0.2664(5) 0.9043(4) 0.0811(14) Uani 1 1 d . . . . .
O8 O 0.6841(3) 0.4356(3) 0.4500(2) 0.0329(6) Uani 1 1 d . . . . .
O9 O 0.6115(3) 0.7006(3) 0.3913(2) 0.0352(6) Uani 1 1 d . . . . .
O10 O 0.8652(3) 0.3071(3) 0.6596(2) 0.0394(6) Uani 1 1 d . . . . .
O11 O 0.2793(4) 1.0968(3) 0.4453(3) 0.0501(8) Uani 1 1 d . . . . .
N1 N 0.2182(4) 0.3374(4) 0.8371(3) 0.0430(8) Uani 1 1 d . . . . .
N2 N 0.6809(4) 0.5655(3) 0.8708(3) 0.0365(7) Uani 1 1 d . . . . .
N3 N 0.3046(4) 0.8882(4) 0.7613(3) 0.0428(8) Uani 1 1 d . . . . .
C1 C 0.7176(4) 0.4275(3) 0.5305(3) 0.0281(7) Uani 1 1 d . . . . .
C2 C 0.8651(4) 0.4601(4) 0.5156(3) 0.0295(7) Uani 1 1 d . . . . .
C3 C 1.0679(4) 0.4443(4) 0.5664(3) 0.0306(7) Uani 1 1 d . . . . .
H3 H 1.114092 0.406569 0.612283 0.037 Uiso 1 1 calc R U . . .
C4 C 0.9346(4) 0.4031(4) 0.5825(3) 0.0315(8) Uani 1 1 d . . . . .
C5 C 0.9330(5) 0.2421(4) 0.7254(4) 0.0404(10) Uani 1 1 d . . . . .
H5A H 0.975341 0.305990 0.753615 0.049 Uiso 1 1 calc R U . . .
H5B H 1.005653 0.188478 0.686402 0.049 Uiso 1 1 calc R U . . .
C6 C 0.8284(5) 0.1573(4) 0.8120(4) 0.0455(10) Uani 1 1 d . . . . .
H6 H 0.860067 0.103608 0.860761 0.055 Uiso 1 1 calc R U . . .
C7 C 0.6987(5) 0.1515(5) 0.8255(4) 0.0488(11) Uani 1 1 d . . . . .
H7A H 0.662749 0.203591 0.778451 0.059 Uiso 1 1 calc R U . . .
H7B H 0.639574 0.095073 0.882415 0.059 Uiso 1 1 calc R U . . .
C8 C 0.5793(4) 0.7331(4) 0.4800(3) 0.0299(7) Uani 1 1 d . . . . .
C9 C 0.5431(4) 0.8737(4) 0.4883(3) 0.0305(7) Uani 1 1 d . . . . .
C10 C 0.4321(4) 0.9194(4) 0.4593(3) 0.0341(8) Uani 1 1 d . . . . .
H10 H 0.385745 0.864194 0.431292 0.041 Uiso 1 1 calc R U . . .
C11 C 0.3883(4) 1.0450(4) 0.4708(3) 0.0349(8) Uani 1 1 d . . . . .
C12 C 0.2081(5) 1.0186(5) 0.4033(4) 0.0484(11) Uani 1 1 d . . . . .
H12A H 0.165907 0.941585 0.454532 0.058 Uiso 1 1 calc R U . . .
H12B H 0.271640 0.988283 0.340904 0.058 Uiso 1 1 calc R U . . .
C13 C 0.0997(5) 1.0976(5) 0.3753(5) 0.0574(13) Uani 1 1 d . . . . .
H13 H 0.036844 1.052414 0.354210 0.069 Uiso 1 1 calc R U . . .
C14 C 0.0826(6) 1.2217(5) 0.3769(5) 0.0548(13) Uani 1 1 d . . . . .
H14A H 0.142656 1.271631 0.397439 0.066 Uiso 1 1 calc R U . . .
H14B H 0.010076 1.262338 0.357529 0.066 Uiso 1 1 calc R U . . .
C15 C 0.6401(4) 0.5256(4) 0.7985(3) 0.0341(8) Uani 1 1 d . . . . .
H15 H 0.700228 0.474479 0.752745 0.041 Uiso 1 1 calc R U . . .
C16 C 0.8172(5) 0.5350(5) 0.8780(4) 0.0466(11) Uani 1 1 d . . . . .
H16A H 0.862458 0.615776 0.883128 0.056 Uiso 1 1 calc R U . . .
H16B H 0.873133 0.502965 0.813775 0.056 Uiso 1 1 calc R U . . .
C17 C 0.8127(6) 0.4341(6) 0.9701(5) 0.0616(14) Uani 1 1 d . . . . .
H17A H 0.774358 0.351817 0.962995 0.092 Uiso 1 1 calc R U . . .
H17B H 0.755503 0.464068 1.033959 0.092 Uiso 1 1 calc R U . . .
H17C H 0.905422 0.421176 0.972957 0.092 Uiso 1 1 calc R U . . .
C18 C 0.5937(5) 0.6485(4) 0.9412(4) 0.0411(9) Uani 1 1 d . . . . .
H18A H 0.600758 0.623833 1.011294 0.049 Uiso 1 1 calc R U . . .
H18B H 0.497417 0.634410 0.945923 0.049 Uiso 1 1 calc R U . . .
C19 C 0.6342(6) 0.7907(5) 0.9045(5) 0.0586(13) Uani 1 1 d . . . . .
H19A H 0.646266 0.811078 0.830437 0.088 Uiso 1 1 calc R U . . .
H19B H 0.720108 0.809262 0.916098 0.088 Uiso 1 1 calc R U . . .
H19C H 0.562555 0.844064 0.943149 0.088 Uiso 1 1 calc R U . . .
C20 C 0.3642(5) 0.7777(4) 0.7457(3) 0.0387(9) Uani 1 1 d . . . . .
H20 H 0.455428 0.771987 0.746571 0.046 Uiso 1 1 calc R U . . .
C21 C 0.1684(5) 0.9058(5) 0.7535(5) 0.0563(12) Uani 1 1 d . . . . .
H21A H 0.162783 0.867461 0.693313 0.068 Uiso 1 1 calc R U . . .
H21B H 0.152624 0.999944 0.741150 0.068 Uiso 1 1 calc R U . . .
C22 C 0.0591(6) 0.8446(8) 0.8487(6) 0.081(2) Uani 1 1 d . . . . .
H22A H -0.029818 0.854383 0.838170 0.122 Uiso 1 1 calc R U . . .
H22B H 0.059325 0.887097 0.907559 0.122 Uiso 1 1 calc R U . . .
H22C H 0.076222 0.751968 0.862871 0.122 Uiso 1 1 calc R U . . .
C23 C 0.3701(5) 0.9942(4) 0.7908(4) 0.0468(10) Uani 1 1 d . . . . .
H23A H 0.354791 1.077928 0.752481 0.056 Uiso 1 1 calc R U . . .
H23B H 0.469806 0.981749 0.769798 0.056 Uiso 1 1 calc R U . . .
C24 C 0.3176(6) 1.0013(5) 0.9043(4) 0.0576(13) Uani 1 1 d . . . . .
H24A H 0.363540 1.074193 0.918952 0.086 Uiso 1 1 calc R U . . .
H24B H 0.335867 0.920097 0.942616 0.086 Uiso 1 1 calc R U . . .
H24C H 0.219027 1.014190 0.925591 0.086 Uiso 1 1 calc R U . . .

loop_
_atom_site_aniso_label
_atom_site_aniso_U_11
_atom_site_aniso_U_22
_atom_site_aniso_U_33
_atom_site_aniso_U_23
_atom_site_aniso_U_13
_atom_site_aniso_U_12
Dy1 0.02813(15) 0.02866(14) 0.02552(15) -0.01035(9) -0.01163(9) 0.00188(9)
O1 0.0329(14) 0.0363(13) 0.0330(15) -0.0092(11) -0.0136(11) 0.0030(10)
O2 0.0369(14) 0.0298(12) 0.0293(14) -0.0049(10) -0.0125(11) -0.0035(10)
O3 0.0400(15) 0.0451(16) 0.0499(18) -0.0263(13) -0.0207(13) 0.0114(12)
O4 0.0363(15) 0.0490(17) 0.0389(17) -0.0070(13) -0.0091(12) 0.0029(12)
O5 0.0456(17) 0.0544(18) 0.0334(16) -0.0056(13) -0.0164(13) -0.0034(13)
O6 0.0383(15) 0.0388(14) 0.0358(15) -0.0149(11) -0.0181(12) 0.0034(11)
O7 0.055(2) 0.088(3) 0.071(3) 0.032(2) 0.003(2) -0.009(2)
O8 0.0356(14) 0.0336(13) 0.0355(15) -0.0120(11) -0.0170(11) 0.0038(10)
O9 0.0409(15) 0.0326(13) 0.0337(15) -0.0120(11) -0.0113(12) -0.0025(11)
O10 0.0342(14) 0.0472(16) 0.0364(16) 0.0049(12) -0.0156(12) -0.0032(12)
O11 0.059(2) 0.0358(15) 0.075(2) -0.0246(15) -0.0425(18) 0.0096(14)
N1 0.042(2) 0.048(2) 0.036(2) -0.0091(16) -0.0075(16) 0.0003(16)
N2 0.0380(18) 0.0420(18) 0.0370(19) -0.0154(14) -0.0186(15) 0.0038(14)
N3 0.047(2) 0.0437(19) 0.046(2) -0.0191(16) -0.0210(17) 0.0095(16)
C1 0.0310(18) 0.0300(17) 0.0289(19) -0.0111(14) -0.0147(15) 0.0065(14)
C2 0.0313(18) 0.0339(18) 0.0263(18) -0.0102(14) -0.0113(14) 0.0056(14)
C3 0.0314(19) 0.0352(18) 0.030(2) -0.0077(14) -0.0162(15) 0.0056(14)
C4 0.0310(19) 0.0352(19) 0.030(2) -0.0052(14) -0.0122(15) 0.0016(14)
C5 0.043(2) 0.039(2) 0.043(2) -0.0028(18) -0.0195(19) 0.0025(17)
C6 0.059(3) 0.042(2) 0.039(2) -0.0014(18) -0.022(2) -0.0004(19)
C7 0.057(3) 0.047(2) 0.039(2) -0.0053(19) -0.010(2) -0.012(2)
C8 0.0290(18) 0.0313(18) 0.033(2) -0.0130(15) -0.0115(15) -0.0030(14)
C9 0.0352(19) 0.0300(17) 0.0274(19) -0.0087(14) -0.0094(15) -0.0023(14)
C10 0.040(2) 0.0320(19) 0.035(2) -0.0129(15) -0.0153(17) -0.0038(15)
C11 0.040(2) 0.0319(19) 0.037(2) -0.0111(15) -0.0162(17) 0.0018(15)
C12 0.049(3) 0.045(2) 0.062(3) -0.022(2) -0.028(2) 0.004(2)
C13 0.051(3) 0.062(3) 0.075(4) -0.029(3) -0.035(3) 0.011(2)
C14 0.059(3) 0.058(3) 0.058(3) -0.022(2) -0.029(3) 0.013(2)
C15 0.043(2) 0.0339(19) 0.029(2) -0.0091(15) -0.0157(16) 0.0007(16)
C16 0.041(2) 0.052(3) 0.059(3) -0.021(2) -0.028(2) 0.0089(19)
C17 0.067(3) 0.074(4) 0.062(4) -0.029(3) -0.040(3) 0.026(3)
C18 0.046(2) 0.046(2) 0.041(2) -0.0197(18) -0.0217(19) 0.0063(18)
C19 0.060(3) 0.049(3) 0.073(4) -0.031(3) -0.021(3) 0.007(2)
C20 0.049(2) 0.040(2) 0.034(2) -0.0184(16) -0.0163(18) 0.0106(18)
C21 0.057(3) 0.050(3) 0.070(4) -0.015(2) -0.029(3) 0.012(2)
C22 0.051(3) 0.105(5) 0.084(5) -0.017(4) -0.015(3) -0.008(3)
C23 0.060(3) 0.039(2) 0.044(3) -0.0135(18) -0.017(2) 0.003(2)
C24 0.080(4) 0.054(3) 0.042(3) -0.016(2) -0.020(3) -0.002(3)

loop_
_atom_type_symbol
_atom_type_description
_atom_type_scat_dispersion_real
_atom_type_scat_dispersion_imag
_atom_type_scat_source
C C 0.0181 0.0091 'International Tables Vol C Tables 4.2.6.8 and 6.1.1.4'
H H 0.0000 0.0000 'International Tables Vol C Tables 4.2.6.8 and 6.1.1.4'
Dy Dy -9.8046 9.8477 'International Tables Vol C Tables 4.2.6.8 and 6.1.1.4'
N N 0.0311 0.0180 'International Tables Vol C Tables 4.2.6.8 and 6.1.1.4'
O O 0.0492 0.0322 'International Tables Vol C Tables 4.2.6.8 and 6.1.1.4'

loop_
_geom_angle_atom_site_label_1
_geom_angle_atom_site_label_2
_geom_angle_atom_site_label_3
_geom_angle
_geom_angle_site_symmetry_1
_geom_angle_site_symmetry_3
_geom_angle_publ_flag
O1 Dy1 O3 141.87(10) . . ?
O1 Dy1 O4 136.26(10) . . ?
O1 Dy1 O5 90.02(10) . . ?
O1 Dy1 O6 74.79(9) . . ?
O1 Dy1 O9 74.89(9) . 2_666 ?
O2 Dy1 O1 75.48(9) . . ?
O2 Dy1 O3 78.00(11) . . ?
O2 Dy1 O4 148.25(10) . . ?
O2 Dy1 O5 150.76(9) . . ?
O2 Dy1 O6 79.83(10) . . ?
O2 Dy1 O9 122.83(10) . 2_666 ?
O3 Dy1 O4 73.91(11) . . ?
O3 Dy1 O5 100.38(12) . . ?
O3 Dy1 O6 73.95(10) . . ?
O4 Dy1 O5 51.57(10) . . ?
O6 Dy1 O4 105.82(10) . . ?
O6 Dy1 O5 71.83(10) . . ?
O8 Dy1 O1 122.63(10) 2_666 . ?
O8 Dy1 O2 78.44(9) 2_666 . ?
O8 Dy1 O3 77.24(10) 2_666 . ?
O8 Dy1 O4 81.19(10) 2_666 . ?
O8 Dy1 O5 130.15(10) 2_666 . ?
O8 Dy1 O6 146.84(9) 2_666 . ?
O8 Dy1 O9 78.17(9) 2_666 2_666 ?
O9 Dy1 O3 143.20(10) 2_666 . ?
O9 Dy1 O4 75.61(10) 2_666 . ?
O9 Dy1 O5 75.66(10) 2_666 . ?
O9 Dy1 O6 134.95(9) 2_666 . ?
C1 O1 Dy1 119.9(2) . . ?
C8 O2 Dy1 135.3(2) . . ?
C20 O3 Dy1 127.5(3) . . ?
N1 O4 Dy1 96.0(2) . . ?
N1 O5 Dy1 95.7(2) . . ?
C15 O6 Dy1 132.8(3) . . ?
C1 O8 Dy1 159.5(2) . 2_666 ?
C8 O9 Dy1 132.5(2) . 2_666 ?
C4 O10 C5 118.8(3) . . ?
C11 O11 C12 117.9(3) . . ?
O4 N1 Dy1 58.3(2) . . ?
O4 N1 O5 116.5(4) . . ?
O5 N1 Dy1 58.4(2) . . ?
O7 N1 Dy1 176.0(4) . . ?
O7 N1 O4 121.4(4) . . ?
O7 N1 O5 122.1(4) . . ?
C15 N2 C16 121.0(4) . . ?
C15 N2 C18 120.0(3) . . ?
C18 N2 C16 118.9(3) . . ?
C20 N3 C21 119.7(4) . . ?
C20 N3 C23 121.4(4) . . ?
C21 N3 C23 118.8(4) . . ?
O1 C1 C2 118.6(3) . . ?
O8 C1 O1 124.5(3) . . ?
O8 C1 C2 116.8(3) . . ?
C3 C2 C1 117.3(3) 2_766 . ?
C3 C2 C4 119.2(3) 2_766 . ?
C4 C2 C1 123.4(3) . . ?
C2 C3 H3 119.4 2_766 . ?
C4 C3 C2 121.2(3) . 2_766 ?
C4 C3 H3 119.4 . . ?
O10 C4 C2 116.6(3) . . ?
O10 C4 C3 123.8(3) . . ?
C3 C4 C2 119.5(4) . . ?
O10 C5 H5A 110.2 . . ?
O10 C5 H5B 110.2 . . ?
O10 C5 C6 107.6(4) . . ?
H5A C5 H5B 108.5 . . ?
C6 C5 H5A 110.2 . . ?
C6 C5 H5B 110.2 . . ?
C5 C6 H6 117.3 . . ?
C7 C6 C5 125.4(4) . . ?
C7 C6 H6 117.3 . . ?
C6 C7 H7A 120.0 . . ?
C6 C7 H7B 120.0 . . ?
H7A C7 H7B 120.0 . . ?
O2 C8 C9 116.7(3) . . ?
O9 C8 O2 126.6(3) . . ?
O9 C8 C9 116.7(3) . . ?
C10 C9 C8 117.8(3) . . ?
C10 C9 C11 119.6(4) . 2_676 ?
C11 C9 C8 122.4(3) 2_676 . ?
C9 C10 H10 119.6 . . ?
C9 C10 C11 120.8(4) . . ?
C11 C10 H10 119.6 . . ?
O11 C11 C9 116.0(3) . 2_676 ?
O11 C11 C10 124.4(4) . . ?
C10 C11 C9 119.6(4) . 2_676 ?
O11 C12 H12A 110.0 . . ?
O11 C12 H12B 110.0 . . ?
O11 C12 C13 108.5(4) . . ?
H12A C12 H12B 108.4 . . ?
C13 C12 H12A 110.0 . . ?
C13 C12 H12B 110.0 . . ?
C12 C13 H13 116.5 . . ?
C14 C13 C12 126.9(5) . . ?
C14 C13 H13 116.5 . . ?
C13 C14 H14A 120.0 . . ?
C13 C14 H14B 120.0 . . ?
H14A C14 H14B 120.0 . . ?
O6 C15 N2 124.2(4) . . ?
O6 C15 H15 117.9 . . ?
N2 C15 H15 117.9 . . ?
N2 C16 H16A 109.0 . . ?
N2 C16 H16B 109.0 . . ?
N2 C16 C17 113.1(4) . . ?
H16A C16 H16B 107.8 . . ?
C17 C16 H16A 109.0 . . ?
C17 C16 H16B 109.0 . . ?
C16 C17 H17A 109.5 . . ?
C16 C17 H17B 109.5 . . ?
C16 C17 H17C 109.5 . . ?
H17A C17 H17B 109.5 . . ?
H17A C17 H17C 109.5 . . ?
H17B C17 H17C 109.5 . . ?
N2 C18 H18A 109.3 . . ?
N2 C18 H18B 109.3 . . ?
N2 C18 C19 111.6(4) . . ?
H18A C18 H18B 108.0 . . ?
C19 C18 H18A 109.3 . . ?
C19 C18 H18B 109.3 . . ?
C18 C19 H19A 109.5 . . ?
C18 C19 H19B 109.5 . . ?
C18 C19 H19C 109.5 . . ?
H19A C19 H19B 109.5 . . ?
H19A C19 H19C 109.5 . . ?
H19B C19 H19C 109.5 . . ?
O3 C20 N3 125.5(4) . . ?
O3 C20 H20 117.3 . . ?
N3 C20 H20 117.3 . . ?
N3 C21 H21A 109.1 . . ?
N3 C21 H21B 109.1 . . ?
N3 C21 C22 112.5(5) . . ?
H21A C21 H21B 107.8 . . ?
C22 C21 H21A 109.1 . . ?
C22 C21 H21B 109.1 . . ?
C21 C22 H22A 109.5 . . ?
C21 C22 H22B 109.5 . . ?
C21 C22 H22C 109.5 . . ?
H22A C22 H22B 109.5 . . ?
H22A C22 H22C 109.5 . . ?
H22B C22 H22C 109.5 . . ?
N3 C23 H23A 108.9 . . ?
N3 C23 H23B 108.9 . . ?
N3 C23 C24 113.2(4) . . ?
H23A C23 H23B 107.8 . . ?
C24 C23 H23A 108.9 . . ?
C24 C23 H23B 108.9 . . ?
C23 C24 H24A 109.5 . . ?
C23 C24 H24B 109.5 . . ?
C23 C24 H24C 109.5 . . ?
H24A C24 H24B 109.5 . . ?
H24A C24 H24C 109.5 . . ?
H24B C24 H24C 109.5 . . ?

loop_
_geom_bond_atom_site_label_1
_geom_bond_atom_site_label_2
_geom_bond_distance
_geom_bond_site_symmetry_2
_geom_bond_publ_flag
Dy1 O1 2.333(3) . ?
Dy1 O2 2.314(3) . ?
Dy1 O3 2.365(3) . ?
Dy1 O4 2.479(3) . ?
Dy1 O5 2.479(3) . ?
Dy1 O6 2.391(3) . ?
Dy1 O8 2.274(3) 2_666 ?
Dy1 O9 2.351(3) 2_666 ?
O1 C1 1.258(5) . ?
O2 C8 1.257(5) . ?
O3 C20 1.244(5) . ?
O4 N1 1.262(5) . ?
O5 N1 1.274(5) . ?
O6 C15 1.244(5) . ?
O7 N1 1.217(5) . ?
O8 C1 1.257(5) . ?
O9 C8 1.256(5) . ?
O10 C4 1.366(5) . ?
O10 C5 1.413(5) . ?
O11 C11 1.368(5) . ?
O11 C12 1.404(5) . ?
N2 C15 1.320(5) . ?
N2 C16 1.474(5) . ?
N2 C18 1.469(5) . ?
N3 C20 1.309(6) . ?
N3 C21 1.456(6) . ?
N3 C23 1.475(6) . ?
C1 C2 1.511(5) . ?
C2 C3 1.392(6) 2_766 ?
C2 C4 1.408(5) . ?
C3 H3 0.9500 . ?
C3 C4 1.389(5) . ?
C5 H5A 0.9900 . ?
C5 H5B 0.9900 . ?
C5 C6 1.505(6) . ?
C6 H6 0.9500 . ?
C6 C7 1.296(7) . ?
C7 H7A 0.9500 . ?
C7 H7B 0.9500 . ?
C8 C9 1.515(5) . ?
C9 C10 1.391(6) . ?
C9 C11 1.399(5) 2_676 ?
C10 H10 0.9500 . ?
C10 C11 1.392(6) . ?
C12 H12A 0.9900 . ?
C12 H12B 0.9900 . ?
C12 C13 1.498(6) . ?
C13 H13 0.9500 . ?
C13 C14 1.303(8) . ?
C14 H14A 0.9500 . ?
C14 H14B 0.9500 . ?
C15 H15 0.9500 . ?
C16 H16A 0.9900 . ?
C16 H16B 0.9900 . ?
C16 C17 1.516(8) . ?
C17 H17A 0.9800 . ?
C17 H17B 0.9800 . ?
C17 H17C 0.9800 . ?
C18 H18A 0.9900 . ?
C18 H18B 0.9900 . ?
C18 C19 1.512(7) . ?
C19 H19A 0.9800 . ?
C19 H19B 0.9800 . ?
C19 H19C 0.9800 . ?
C20 H20 0.9500 . ?
C21 H21A 0.9900 . ?
C21 H21B 0.9900 . ?
C21 C22 1.493(9) . ?
C22 H22A 0.9800 . ?
C22 H22B 0.9800 . ?
C22 H22C 0.9800 . ?
C23 H23A 0.9900 . ?
C23 H23B 0.9900 . ?
C23 C24 1.495(7) . ?
C24 H24A 0.9800 . ?
C24 H24B 0.9800 . ?
C24 H24C 0.9800 . ?

loop_
_geom_torsion_atom_site_label_1
_geom_torsion_atom_site_label_2
_geom_torsion_atom_site_label_3
_geom_torsion_atom_site_label_4
_geom_torsion
_geom_torsion_site_symmetry_1
_geom_torsion_site_symmetry_2
_geom_torsion_site_symmetry_3
_geom_torsion_site_symmetry_4
_geom_torsion_publ_flag
Dy1 O1 C1 O8 -42.6(5) . . . . ?
Dy1 O1 C1 C2 134.0(3) . . . . ?
Dy1 O2 C8 O9 -70.7(5) . . . . ?
Dy1 O2 C8 C9 107.3(3) . . . . ?
Dy1 O3 C20 N3 166.1(3) . . . . ?
Dy1 O4 N1 O5 4.1(4) . . . . ?
Dy1 O4 N1 O7 -175.3(4) . . . . ?
Dy1 O5 N1 O4 -4.1(4) . . . . ?
Dy1 O5 N1 O7 175.3(5) . . . . ?
Dy1 O6 C15 N2 -179.3(3) . . . . ?
Dy1 O8 C1 O1 60.6(9) 2_666 . . . ?
Dy1 O8 C1 C2 -116.0(7) 2_666 . . . ?
Dy1 O9 C8 O2 31.9(6) 2_666 . . . ?
Dy1 O9 C8 C9 -146.1(3) 2_666 . . . ?
O1 C1 C2 C3 -143.6(4) . . . 2_766 ?
O1 C1 C2 C4 33.6(5) . . . . ?
O2 C8 C9 C10 -117.0(4) . . . . ?
O2 C8 C9 C11 59.1(5) . . . 2_676 ?
O8 C1 C2 C3 33.2(5) . . . 2_766 ?
O8 C1 C2 C4 -149.6(4) . . . . ?
O9 C8 C9 C10 61.1(5) . . . . ?
O9 C8 C9 C11 -122.7(4) . . . 2_676 ?
O10 C5 C6 C7 -3.3(7) . . . . ?
O11 C12 C13 C14 7.7(9) . . . . ?
C1 C2 C4 O10 4.8(6) . . . . ?
C1 C2 C4 C3 -176.3(3) . . . . ?
C2 C3 C4 O10 177.9(4) 2_766 . . . ?
C2 C3 C4 C2 -0.9(6) 2_766 . . . ?
C3 C2 C4 O10 -178.0(3) 2_766 . . . ?
C3 C2 C4 C3 0.9(6) 2_766 . . . ?
C4 O10 C5 C6 171.4(4) . . . . ?
C5 O10 C4 C2 176.7(4) . . . . ?
C5 O10 C4 C3 -2.1(6) . . . . ?
C8 C9 C10 C11 176.1(4) . . . . ?
C9 C10 C11 O11 -179.2(4) . . . . ?
C9 C10 C11 C9 0.2(7) . . . 2_676 ?
C11 O11 C12 C13 -176.4(4) . . . . ?
C11 C9 C10 C11 -0.2(7) 2_676 . . . ?
C12 O11 C11 C9 179.6(4) . . . 2_676 ?
C12 O11 C11 C10 -1.0(7) . . . . ?
C15 N2 C16 C17 -107.9(5) . . . . ?
C15 N2 C18 C19 -96.4(5) . . . . ?
C16 N2 C15 O6 -178.1(4) . . . . ?
C16 N2 C18 C19 79.7(5) . . . . ?
C18 N2 C15 O6 -2.1(6) . . . . ?
C18 N2 C16 C17 76.1(5) . . . . ?
C20 N3 C21 C22 79.7(6) . . . . ?
C20 N3 C23 C24 -99.6(5) . . . . ?
C21 N3 C20 O3 -4.4(8) . . . . ?
C21 N3 C23 C24 77.9(6) . . . . ?
C23 N3 C20 O3 173.1(4) . . . . ?
C23 N3 C21 C22 -97.8(6) . . . . ?
